data_4112811
loop_
_publ_author_name
'Hongjian Sun'
'Klaus Harms'
'Joerg Sundermeyer'

_publ_section_title
;
 Aerobic Oxidation of 2,3,6-Trimethylphenol to Trimethyl-1,4-benzoquinone
 with Copper(II) Chloride as Catalyst in Ionic Liquid and Structure of the
 Active Species
;
_journal_name_full 'Journal of the American Chemical Society'
_journal_page_first 9550
_journal_page_last 9551
_journal_paper_doi 10.1021/ja0391964
_journal_volume 126
_journal_year 2004
_chemical_formula_moiety 'C128 H240 Cl64 Cu16 N21 O4'
_chemical_formula_sum 'C32 H60 Cl10 Cu4 N8 O'
_chemical_formula_weight 1181.54
_chemical_name_systematic
;
 ?
;
_space_group_IT_number 15
_symmetry_cell_setting monoclinic
_symmetry_space_group_name_Hall '-C 2yc'
_symmetry_space_group_name_H-M 'C 1 2/c 1'
_atom_sites_solution_hydrogens calculated
_atom_sites_solution_secondary difmap
_audit_creation_method SHELXL-97
_cell_angle_alpha 90.00
_cell_angle_beta 119.852(4)
_cell_angle_gamma 90.00
_cell_formula_units_Z 8
_cell_length_a 35.020(2)
_cell_length_b 16.6352(6)
_cell_length_c 19.7332(12)
_cell_measurement_reflns_used 0
_cell_measurement_temperature 123(2)
_cell_measurement_theta_max 0
_cell_measurement_theta_min 0
_cell_volume 9970.5(10)
_computing_cell_refinement 'STOE Win-Cell (X-Area)'
_computing_data_collection 'STOE Win-Expoese (X-Area)'
_computing_data_reduction 'STOE Win-Integrate (X-Area)'
_computing_molecular_graphics 'Diamond 2.1'
_computing_publication_material 'WinGX publication routines (Farrugia, 1999)'
_computing_structure_refinement 'SHELXL-97 (Sheldrick, 1997)'
_computing_structure_solution SIR-92
_diffrn_ambient_temperature 123(2)
_diffrn_measured_fraction_theta_full 0.995
_diffrn_measured_fraction_theta_max 0.995
_diffrn_measurement_device_type 'STOE IPDS'
_diffrn_radiation_monochromator graphite
_diffrn_radiation_source 'fine-focus sealed tube'
_diffrn_radiation_type MoK\a
_diffrn_radiation_wavelength 0.71073
_diffrn_reflns_av_R_equivalents 0.0556
_diffrn_reflns_av_sigmaI/netI 0.0557
_diffrn_reflns_limit_h_max 37
_diffrn_reflns_limit_h_min -37
_diffrn_reflns_limit_k_max 16
_diffrn_reflns_limit_k_min -17
_diffrn_reflns_limit_l_max 21
_diffrn_reflns_limit_l_min -21
_diffrn_reflns_number 22886
_diffrn_reflns_theta_full 22.50
_diffrn_reflns_theta_max 22.50
_diffrn_reflns_theta_min 1.60
_exptl_absorpt_coefficient_mu 2.254
_exptl_absorpt_correction_T_max 0.82
_exptl_absorpt_correction_T_min 0.50
_exptl_absorpt_correction_type 'empirical from multiscanned reflections'
_exptl_absorpt_process_details 'Platon multiscan'
_exptl_crystal_colour colourless
_exptl_crystal_density_diffrn 1.574
_exptl_crystal_description prism
_exptl_crystal_F_000 4816
_exptl_crystal_size_max 0.36
_exptl_crystal_size_mid 0.15
_exptl_crystal_size_min 0.09
_refine_diff_density_max 0.476
_refine_diff_density_min -0.682
_refine_diff_density_rms 0.123
_refine_ls_extinction_coef 0.00007(2)
_refine_ls_extinction_expression Fc^*^=kFc[1+0.001xFc^2^\l^3^/sin(2\q)]^-1/4^
_refine_ls_extinction_method SHELXL
_refine_ls_goodness_of_fit_ref 1.245
_refine_ls_hydrogen_treatment riding
_refine_ls_matrix_type full
_refine_ls_number_parameters 623
_refine_ls_number_reflns 6482
_refine_ls_number_restraints 465
_refine_ls_restrained_S_all 1.211
_refine_ls_R_factor_all 0.0862
_refine_ls_R_factor_gt 0.0695
_refine_ls_shift/su_max 0.000
_refine_ls_shift/su_mean 0.000
_refine_ls_structure_factor_coef Fsqd
_refine_ls_weighting_details 'calc w=1/[\s^2^(Fo^2^)+(0.0000P)^2^+231.2132P] where P=(Fo^2^+2Fc^2^)/3'
_refine_ls_weighting_scheme calc
_refine_ls_wR_factor_gt 0.1317
_refine_ls_wR_factor_ref 0.1359
_reflns_number_gt 5277
_reflns_number_total 6482
_reflns_threshold_expression >2sigma(I)
_cod_data_source_file ja0391964si20031105_053754.cif
_cod_data_source_block hs01
_cod_original_cell_volume 9970.6(9)
_cod_database_code 4112811

loop_
_symmetry_equiv_pos_as_xyz
'x, y, z'
'-x, y, -z+1/2'
'x+1/2, y+1/2, z'
'-x+1/2, y+1/2, -z+1/2'
'-x, -y, -z'
'x, -y, z-1/2'
'-x+1/2, -y+1/2, -z'
'x+1/2, -y+1/2, z-1/2'

loop_
_atom_site_label
_atom_site_type_symbol
_atom_site_fract_x
_atom_site_fract_y
_atom_site_fract_z
_atom_site_U_iso_or_equiv
_atom_site_adp_type
_atom_site_occupancy
_atom_site_symmetry_multiplicity
_atom_site_calc_flag
_atom_site_refinement_flags
_atom_site_disorder_assembly
_atom_site_disorder_group
N1 N 0.3024(2) 0.3458(5) -0.1455(5) 0.030(2) Uani 1 1 d U . .
N2 N 0.3100(3) 0.3770(6) -0.0333(5) 0.035(2) Uani 1 1 d U . .
C1 C 0.3199(3) 0.3230(7) -0.0711(6) 0.038(3) Uani 1 1 d U . .
H1A H 0.3367 0.2756 -0.0489 0.045 Uiso 1 1 calc R . .
C2 C 0.2855(3) 0.4347(7) -0.0853(6) 0.039(3) Uani 1 1 d U . .
H2A H 0.2736 0.4809 -0.0741 0.047 Uiso 1 1 calc R . .
C3 C 0.2806(3) 0.4154(7) -0.1555(6) 0.034(3) Uani 1 1 d U . .
H3A H 0.2649 0.4450 -0.2027 0.041 Uiso 1 1 calc R . .
C4 C 0.3052(4) 0.3016(8) -0.2070(6) 0.049(3) Uani 1 1 d U . .
H4A H 0.3229 0.2530 -0.1849 0.073 Uiso 1 1 calc R . .
H4B H 0.3190 0.3357 -0.2293 0.073 Uiso 1 1 calc R . .
H4C H 0.2755 0.2866 -0.2481 0.073 Uiso 1 1 calc R . .
C5 C 0.3267(3) 0.3774(8) 0.0514(6) 0.044(3) Uani 1 1 d U A .
H5A H 0.3295 0.3214 0.0703 0.053 Uiso 1 1 calc R . .
H5B H 0.3056 0.4058 0.0624 0.053 Uiso 1 1 calc R . .
C6 C 0.3706(3) 0.4179(8) 0.0940(6) 0.062(3) Uani 1 1 d U . .
H6A H 0.3901 0.3950 0.0759 0.075 Uiso 0.599(14) 1 calc PR A 1
H6B H 0.3667 0.4758 0.0804 0.075 Uiso 0.599(14) 1 calc PR A 1
H6C H 0.3645 0.4756 0.0803 0.075 Uiso 0.401(14) 1 d PR A 2
H6D H 0.3794 0.4139 0.1499 0.075 Uiso 0.401(14) 1 d PR A 2
C7 C 0.3924(3) 0.4097(8) 0.1801(6) 0.050(5) Uani 0.599(14) 1 d PRU A 1
H7A H 0.3877 0.3540 0.1922 0.060 Uiso 0.599(14) 1 d PR A 1
H7B H 0.3773 0.4460 0.1991 0.060 Uiso 0.599(14) 1 d PR A 1
C8 C 0.4425(7) 0.4278(18) 0.2278(13) 0.082(8) Uani 0.599(14) 1 d PU A 1
H8A H 0.4528 0.4204 0.2836 0.123 Uiso 0.599(14) 1 calc PR A 1
H8B H 0.4478 0.4834 0.2183 0.123 Uiso 0.599(14) 1 calc PR A 1
H8C H 0.4583 0.3910 0.2117 0.123 Uiso 0.599(14) 1 calc PR A 1
C7A C 0.4045(9) 0.404(2) 0.0915(17) 0.056(6) Uani 0.401(14) 1 d PU A 2
H7AA H 0.3970 0.4020 0.0361 0.067 Uiso 0.401(14) 1 calc PR A 2
H7AB H 0.4157 0.3506 0.1146 0.067 Uiso 0.401(14) 1 calc PR A 2
C8A C 0.4417(10) 0.467(2) 0.1346(19) 0.068(9) Uani 0.401(14) 1 d PU A 2
H8AA H 0.4679 0.4500 0.1322 0.102 Uiso 0.401(14) 1 calc PR A 2
H8AB H 0.4490 0.4705 0.1893 0.102 Uiso 0.401(14) 1 calc PR A 2
H8AC H 0.4318 0.5194 0.1094 0.102 Uiso 0.401(14) 1 calc PR A 2
N3 N 0.3278(2) 0.1584(5) 0.2113(4) 0.0220(18) Uani 1 1 d U . .
N4 N 0.3250(2) 0.2654(5) 0.2703(4) 0.0234(19) Uani 1 1 d U . .
C9 C 0.3436(3) 0.1934(6) 0.2817(5) 0.027(2) Uani 1 1 d U . .
H9A H 0.3642 0.1707 0.3306 0.032 Uiso 1 1 calc R . .
C10 C 0.2985(3) 0.2114(6) 0.1550(5) 0.025(2) Uani 1 1 d U . .
H10A H 0.2823 0.2019 0.1003 0.030 Uiso 1 1 calc R . .
C11 C 0.2969(3) 0.2776(7) 0.1913(5) 0.029(2) Uani 1 1 d U . .
H11A H 0.2798 0.3243 0.1676 0.035 Uiso 1 1 calc R . .
C12 C 0.3383(3) 0.0765(6) 0.1981(5) 0.025(2) Uani 1 1 d U . .
H12A H 0.3599 0.0526 0.2481 0.038 Uiso 1 1 calc R . .
H12B H 0.3506 0.0783 0.1630 0.038 Uiso 1 1 calc R . .
H12C H 0.3114 0.0439 0.1744 0.038 Uiso 1 1 calc R . .
C13 C 0.3338(3) 0.3225(7) 0.3326(6) 0.031(2) Uani 1 1 d U . .
H13A H 0.3387 0.2926 0.3796 0.038 Uiso 1 1 calc R . .
H13B H 0.3077 0.3573 0.3158 0.038 Uiso 1 1 calc R . .
C14 C 0.3734(4) 0.3745(8) 0.3533(7) 0.051(3) Uani 1 1 d U B .
H14A H 0.3690 0.4029 0.3058 0.061 Uiso 1 1 calc R . .
H14B H 0.3997 0.3398 0.3719 0.061 Uiso 1 1 calc R . .
C15 C 0.3816(4) 0.4360(9) 0.4161(9) 0.065(4) Uani 1 1 d U . .
H15A H 0.3941 0.4087 0.4674 0.078 Uiso 0.74(3) 1 calc PR B 1
H15B H 0.3533 0.4608 0.4046 0.078 Uiso 0.74(3) 1 calc PR B 1
H15C H 0.3694 0.4884 0.3909 0.1(3) Uiso 0.26(3) 1 d PR B 2
H15D H 0.3655 0.4188 0.4429 0.2(4) Uiso 0.26(3) 1 d PR B 2
C16 C 0.4144(7) 0.5034(14) 0.4204(14) 0.095(8) Uani 0.74(3) 1 d PU B 1
H16A H 0.4191 0.5422 0.4613 0.142 Uiso 0.74(3) 1 calc PR B 1
H16B H 0.4018 0.5311 0.3700 0.142 Uiso 0.74(3) 1 calc PR B 1
H16C H 0.4425 0.4790 0.4326 0.142 Uiso 0.74(3) 1 calc PR B 1
C16A C 0.4287(4) 0.4465(7) 0.4755(6) 0.071(14) Uani 0.26(3) 1 d PU B 2
H16D H 0.4314 0.4860 0.5144 0.107 Uiso 0.26(3) 1 calc PR B 2
H16E H 0.4449 0.4654 0.4500 0.107 Uiso 0.26(3) 1 calc PR B 2
H16F H 0.4409 0.3949 0.5013 0.107 Uiso 0.26(3) 1 calc PR B 2
N5 N 0.2001(4) 0.3209(7) 0.4156(6) 0.026(5) Uani 0.471(8) 1 d PRU C 1
N6 N 0.1629(4) 0.2146(7) 0.3993(6) 0.039(9) Uani 0.471(8) 1 d PRU C 1
C17 C 0.1654(4) 0.2954(7) 0.4149(6) 0.029(4) Uani 0.471(8) 1 d PRU C 1
H17A H 0.1454 0.3263 0.4235 0.035 Uiso 0.471(8) 1 calc PR C 1
C18 C 0.2223(7) 0.2626(13) 0.4014(12) 0.029(4) Uani 0.471(8) 1 d PU C 1
H18A H 0.2489 0.2672 0.3998 0.035 Uiso 0.471(8) 1 calc PR C 1
C19 C 0.1988(8) 0.1997(14) 0.3905(11) 0.030(5) Uani 0.471(8) 1 d PU C 1
H19A H 0.2055 0.1485 0.3779 0.036 Uiso 0.471(8) 1 calc PR C 1
C20 C 0.2102(4) 0.4087(7) 0.4364(6) 0.051(3) Uani 1 1 d U . .
H20A H 0.2372 0.4232 0.4358 0.076 Uiso 0.471(8) 1 calc PR C 1
H20B H 0.2144 0.4182 0.4886 0.076 Uiso 0.471(8) 1 calc PR C 1
H20C H 0.1857 0.4416 0.3982 0.076 Uiso 0.471(8) 1 calc PR C 1
H20D H 0.1973 0.3996 0.3801 0.076 Uiso 0.529(8) 1 d PR C 2
H20E H 0.2153 0.4663 0.4474 0.076 Uiso 0.529(8) 1 d PR C 2
H20F H 0.1900 0.3890 0.4534 0.076 Uiso 0.529(8) 1 d PR C 2
C21 C 0.1255(4) 0.1640(7) 0.3835(6) 0.061(7) Uani 0.471(8) 1 d PRDU C 1
H21A H 0.1171 0.1762 0.4235 0.073 Uiso 0.471(8) 1 calc PR C 1
H21B H 0.1356 0.1075 0.3913 0.073 Uiso 0.471(8) 1 calc PR C 1
C22 C 0.0847(10) 0.170(3) 0.3048(14) 0.089(10) Uani 0.471(8) 1 d PDU C 1
H22A H 0.0626 0.1317 0.3041 0.107 Uiso 0.471(8) 1 calc PR C 1
H22B H 0.0725 0.2245 0.2990 0.107 Uiso 0.471(8) 1 calc PR C 1
C23 C 0.0897(14) 0.152(2) 0.2350(17) 0.099(11) Uani 0.471(8) 1 d PDU C 1
H23A H 0.1113 0.1920 0.2367 0.119 Uiso 0.471(8) 1 calc PR C 1
H23B H 0.1040 0.0991 0.2444 0.119 Uiso 0.471(8) 1 calc PR C 1
C24 C 0.0526(14) 0.151(3) 0.153(2) 0.147(18) Uani 0.471(8) 1 d PDU C 1
H24A H 0.0643 0.1431 0.1171 0.221 Uiso 0.471(8) 1 calc PR C 1
H24B H 0.0369 0.2029 0.1405 0.221 Uiso 0.471(8) 1 calc PR C 1
H24C H 0.0323 0.1077 0.1459 0.221 Uiso 0.471(8) 1 calc PR C 1
N5A N 0.2490(4) 0.3674(10) 0.4754(8) 0.025(4) Uani 0.529(8) 1 d PU C 2
N6A N 0.3119(6) 0.3150(12) 0.5550(11) 0.036(5) Uani 0.529(8) 1 d PU C 2
C17A C 0.2785(6) 0.3581(13) 0.5489(11) 0.034(4) Uani 0.529(8) 1 d PU C 2
H17B H 0.2763 0.3792 0.5916 0.041 Uiso 0.529(8) 1 calc PR C 2
C18A C 0.3027(7) 0.2910(12) 0.4824(12) 0.035(4) Uani 0.529(8) 1 d PU C 2
H18B H 0.3204 0.2581 0.4698 0.042 Uiso 0.529(8) 1 calc PR C 2
C19A C 0.2640(7) 0.3227(12) 0.4332(12) 0.034(4) Uani 0.529(8) 1 d PU C 2
H19B H 0.2489 0.3161 0.3781 0.041 Uiso 0.529(8) 1 calc PR C 2
C21A C 0.3510(12) 0.287(2) 0.629(2) 0.063(9) Uani 0.529(8) 1 d PDU C 2
H21C H 0.3623 0.2366 0.6194 0.075 Uiso 0.529(8) 1 calc PR C 2
H21D H 0.3422 0.2765 0.6687 0.075 Uiso 0.529(8) 1 calc PR C 2
N7 N 0.0102(3) 0.4772(10) 0.1376(6) 0.064(4) Uani 1 1 d U . .
N8 N 0.0090(3) 0.6066(9) 0.1529(5) 0.066(4) Uani 1 1 d U D .
C25 C -0.0077(3) 0.5465(10) 0.1028(7) 0.056(4) Uani 1 1 d U . .
H25A H -0.0294 0.5521 0.0493 0.067 Uiso 1 1 calc R . .
C26 C 0.0398(4) 0.4932(12) 0.2141(7) 0.068(4) Uani 1 1 d U . .
H26A H 0.0575 0.4549 0.2528 0.082 Uiso 1 1 calc R . .
C27 C 0.0394(4) 0.5702(13) 0.2242(7) 0.077(5) Uani 1 1 d U . .
H27A H 0.0568 0.5978 0.2721 0.093 Uiso 1 1 calc R . .
C28 C 0.0022(4) 0.4012(11) 0.1015(9) 0.083(5) Uani 1 1 d U . .
H28A H -0.0207 0.4060 0.0466 0.125 Uiso 1 1 calc R . .
H28B H -0.0075 0.3637 0.1282 0.125 Uiso 1 1 calc R . .
H28C H 0.0294 0.3811 0.1047 0.125 Uiso 1 1 calc R . .
C29 C -0.0006(5) 0.6929(10) 0.1363(8) 0.076(4) Uani 1 1 d U . .
H29A H 0.0172 0.7239 0.1849 0.092 Uiso 0.632(11) 1 calc PR D 1
H29B H -0.0320 0.7027 0.1188 0.092 Uiso 0.632(11) 1 calc PR D 1
H29C H -0.0193 0.7028 0.0795 0.092 Uiso 0.368(11) 1 d PR D 2
H29D H -0.0157 0.7139 0.1637 0.092 Uiso 0.368(11) 1 d PR D 2
C30 C 0.0106(6) 0.7265(12) 0.0658(12) 0.049(4) Uani 0.632(11) 1 d PU D 1
H30A H 0.0427 0.7209 0.0860 0.059 Uiso 0.632(11) 1 calc PR D 1
H30B H -0.0046 0.6909 0.0197 0.059 Uiso 0.632(11) 1 calc PR D 1
C31 C -0.0024(6) 0.8125(13) 0.0389(12) 0.054(5) Uani 0.632(11) 1 d PU D 1
H31A H -0.0332 0.8214 0.0261 0.064 Uiso 0.632(11) 1 calc PR D 1
H31B H 0.0166 0.8495 0.0819 0.064 Uiso 0.632(11) 1 calc PR D 1
C32 C 0.0019(7) 0.8313(13) -0.0319(12) 0.062(6) Uani 0.632(11) 1 d PU D 1
H32A H -0.0069 0.8871 -0.0479 0.094 Uiso 0.632(11) 1 calc PR D 1
H32B H -0.0171 0.7951 -0.0748 0.094 Uiso 0.632(11) 1 calc PR D 1
H32C H 0.0326 0.8238 -0.0190 0.094 Uiso 0.632(11) 1 calc PR D 1
C30A C 0.0356(10) 0.722(2) 0.161(2) 0.049(6) Uani 0.368(11) 1 d PU D 2
H30C H 0.0464 0.7140 0.1233 0.059 Uiso 0.368(11) 1 calc PR D 2
H30D H 0.0571 0.6987 0.2118 0.059 Uiso 0.368(11) 1 calc PR D 2
C31A C 0.0274(10) 0.811(2) 0.168(2) 0.058(6) Uani 0.368(11) 1 d PU D 2
H31C H 0.0185 0.8187 0.2083 0.070 Uiso 0.368(11) 1 calc PR D 2
H31D H 0.0545 0.8429 0.1841 0.070 Uiso 0.368(11) 1 calc PR D 2
C32A C -0.0074(12) 0.839(3) 0.093(2) 0.069(9) Uani 0.368(11) 1 d PU D 2
H32D H -0.0128 0.8961 0.0957 0.103 Uiso 0.368(11) 1 calc PR D 2
H32E H -0.0344 0.8084 0.0786 0.103 Uiso 0.368(11) 1 calc PR D 2
H32F H 0.0013 0.8299 0.0535 0.103 Uiso 0.368(11) 1 calc PR D 2
Cu1 Cu 0.13471(4) 0.39541(7) -0.01466(6) 0.0236(3) Uani 1 1 d . . .
Cu2 Cu 0.12989(3) 0.56842(7) 0.03875(6) 0.0207(3) Uani 1 1 d . . .
Cu3 Cu 0.14280(4) 0.42111(7) 0.14879(6) 0.0214(3) Uani 1 1 d . . .
Cu4 Cu 0.22002(3) 0.47866(7) 0.12122(7) 0.0233(3) Uani 1 1 d . . .
Cl1 Cl 0.11157(9) 0.30905(18) -0.11421(14) 0.0379(7) Uani 1 1 d . . .
Cl2 Cl 0.10150(8) 0.69199(15) 0.00175(14) 0.0287(6) Uani 1 1 d . . .
Cl3 Cl 0.12596(8) 0.36949(17) 0.23448(13) 0.0323(6) Uani 1 1 d . . .
Cl4 Cl 0.29300(7) 0.49641(16) 0.17811(15) 0.0342(6) Uani 1 1 d . . .
Cl5 Cl 0.10752(7) 0.51656(16) -0.08834(13) 0.0289(6) Uani 1 1 d . . .
Cl6 Cl 0.08880(7) 0.53200(15) 0.10060(12) 0.0235(5) Uani 1 1 d . . .
Cl7 Cl 0.21979(7) 0.41605(15) 0.23637(13) 0.0258(6) Uani 1 1 d . . .
Cl8 Cl 0.10363(8) 0.32029(16) 0.04751(13) 0.0276(6) Uani 1 1 d . . .
Cl9 Cl 0.21493(7) 0.38277(15) 0.02754(13) 0.0257(6) Uani 1 1 d . . .
Cl10 Cl 0.20518(7) 0.61866(15) 0.11978(16) 0.0332(6) Uani 1 1 d . . .
O1 O 0.15765(18) 0.4657(4) 0.0742(3) 0.0196(14) Uani 1 1 d . . .
C22A C 0.3863(9) 0.3498(19) 0.6590(15) 0.090(9) Uani 0.529(8) 1 d PDU C 2
H22C H 0.3749 0.4013 0.6669 0.107 Uiso 0.529(8) 1 calc PR C 2
H22D H 0.3965 0.3586 0.6210 0.107 Uiso 0.529(8) 1 calc PR C 2
C23A C 0.4239(9) 0.320(2) 0.7357(18) 0.071(8) Uani 0.529(8) 1 d PDU C 2
H23C H 0.4399 0.3671 0.7684 0.086 Uiso 0.529(8) 1 calc PR C 2
H23D H 0.4117 0.2896 0.7637 0.086 Uiso 0.529(8) 1 calc PR C 2
C24A C 0.4557(12) 0.268(3) 0.727(2) 0.130(13) Uani 0.529(8) 1 d PDU C 2
H24D H 0.4810 0.2564 0.7783 0.195 Uiso 0.529(8) 1 calc PR C 2
H24E H 0.4658 0.2957 0.6946 0.195 Uiso 0.529(8) 1 calc PR C 2
H24F H 0.4413 0.2175 0.7013 0.195 Uiso 0.529(8) 1 calc PR C 2

loop_
_atom_site_aniso_label
_atom_site_aniso_U_11
_atom_site_aniso_U_22
_atom_site_aniso_U_33
_atom_site_aniso_U_23
_atom_site_aniso_U_13
_atom_site_aniso_U_12
N1 0.022(4) 0.032(5) 0.027(5) 0.002(4) 0.006(4) -0.004(4)
N2 0.021(5) 0.059(7) 0.025(5) 0.006(5) 0.011(4) 0.004(4)
C1 0.036(5) 0.040(6) 0.038(6) 0.008(5) 0.019(5) -0.002(5)
C2 0.025(5) 0.050(7) 0.041(6) 0.001(5) 0.014(5) 0.013(5)
C3 0.021(5) 0.039(6) 0.036(6) 0.002(5) 0.009(4) 0.005(5)
C4 0.058(8) 0.054(8) 0.030(6) 0.007(6) 0.019(6) 0.014(6)
C5 0.034(5) 0.075(7) 0.030(5) 0.006(5) 0.020(4) 0.005(5)
C6 0.054(7) 0.080(8) 0.037(6) 0.003(6) 0.010(5) -0.008(7)
C7 0.040(8) 0.072(10) 0.035(8) -0.003(8) 0.016(7) 0.013(8)
C8 0.041(11) 0.113(17) 0.061(13) -0.014(13) 0.001(10) 0.013(12)
C7A 0.040(9) 0.082(11) 0.042(9) -0.008(9) 0.019(8) 0.008(10)
C8A 0.046(14) 0.089(18) 0.059(15) 0.007(14) 0.018(12) 0.000(14)
N3 0.024(4) 0.023(5) 0.022(4) 0.005(4) 0.014(4) 0.003(4)
N4 0.026(4) 0.024(5) 0.015(4) 0.005(4) 0.006(4) 0.000(4)
C9 0.021(5) 0.037(6) 0.022(5) 0.003(4) 0.011(4) 0.002(4)
C10 0.030(5) 0.024(6) 0.020(5) 0.003(4) 0.011(4) 0.001(4)
C11 0.025(5) 0.037(6) 0.022(5) 0.009(5) 0.009(4) -0.001(5)
C12 0.027(5) 0.028(6) 0.018(5) 0.000(4) 0.009(4) 0.003(5)
C13 0.023(5) 0.038(6) 0.027(5) -0.007(5) 0.008(4) 0.008(5)
C14 0.038(6) 0.062(8) 0.048(6) -0.021(6) 0.017(5) -0.002(6)
C15 0.051(7) 0.059(9) 0.075(8) -0.046(7) 0.023(7) -0.001(7)
C16 0.079(14) 0.072(15) 0.114(17) -0.042(13) 0.034(13) -0.035(12)
C16A 0.06(2) 0.05(2) 0.10(3) -0.04(2) 0.03(2) -0.02(2)
N5 0.031(10) 0.030(11) 0.011(8) 0.005(7) 0.005(8) -0.001(9)
N6 0.08(3) 0.015(13) 0.05(2) 0.007(13) 0.05(2) -0.001(15)
C17 0.053(9) 0.021(9) 0.027(8) 0.003(7) 0.029(7) -0.006(8)
C18 0.041(9) 0.022(9) 0.032(8) 0.003(7) 0.024(7) 0.009(8)
C19 0.054(11) 0.021(10) 0.021(9) 0.002(8) 0.022(8) 0.016(9)
C20 0.051(6) 0.037(7) 0.044(6) 0.001(5) 0.009(5) -0.002(5)
C21 0.081(14) 0.043(13) 0.070(14) 0.005(12) 0.046(12) -0.028(12)
C22 0.098(17) 0.062(15) 0.099(18) 0.009(16) 0.042(16) -0.033(14)
C23 0.11(2) 0.061(17) 0.10(2) 0.001(17) 0.037(17) -0.050(16)
C24 0.15(3) 0.09(3) 0.15(3) -0.02(3) 0.03(3) -0.04(3)
N5A 0.014(8) 0.044(11) 0.013(8) 0.000(7) 0.005(7) -0.003(7)
N6A 0.024(10) 0.036(12) 0.037(12) 0.011(9) 0.008(9) -0.003(9)
C17A 0.041(9) 0.041(9) 0.026(8) 0.004(7) 0.021(7) 0.009(8)
C18A 0.041(9) 0.032(9) 0.040(9) 0.002(8) 0.027(7) 0.009(8)
C19A 0.044(8) 0.037(9) 0.031(8) -0.006(7) 0.027(7) 0.005(7)
C21A 0.042(12) 0.084(18) 0.033(14) 0.031(12) -0.003(12) 0.011(12)
N7 0.018(5) 0.128(12) 0.042(7) 0.023(8) 0.013(5) -0.017(7)
N8 0.023(5) 0.150(13) 0.018(5) -0.030(7) 0.005(4) 0.004(7)
C25 0.016(5) 0.124(11) 0.031(6) 0.022(7) 0.013(5) 0.003(6)
C26 0.024(6) 0.158(12) 0.024(6) 0.014(8) 0.013(5) 0.009(8)
C27 0.028(6) 0.170(13) 0.027(6) -0.017(8) 0.008(5) 0.025(9)
C28 0.034(7) 0.097(13) 0.084(10) 0.046(10) 0.003(7) -0.021(8)
C29 0.051(7) 0.081(9) 0.070(8) -0.043(7) 0.010(7) 0.022(7)
C30 0.035(7) 0.060(9) 0.059(9) -0.006(8) 0.028(7) 0.000(7)
C31 0.038(8) 0.051(10) 0.064(10) -0.010(9) 0.020(8) 0.012(8)
C32 0.068(13) 0.054(14) 0.062(13) 0.021(11) 0.031(11) 0.029(11)
C30A 0.031(10) 0.065(12) 0.058(11) -0.003(10) 0.027(9) 0.009(10)
C31A 0.036(9) 0.066(11) 0.067(10) -0.005(10) 0.022(9) 0.005(9)
C32A 0.060(15) 0.068(17) 0.069(17) 0.005(15) 0.025(14) 0.012(15)
Cu1 0.0254(6) 0.0292(7) 0.0192(6) -0.0067(5) 0.0134(5) -0.0080(5)
Cu2 0.0195(6) 0.0266(7) 0.0180(6) -0.0002(5) 0.0108(5) -0.0011(5)
Cu3 0.0217(6) 0.0286(7) 0.0150(6) 0.0005(5) 0.0100(5) -0.0026(5)
Cu4 0.0166(6) 0.0230(7) 0.0298(7) -0.0050(5) 0.0113(5) -0.0009(5)
Cl1 0.0446(16) 0.0488(18) 0.0291(14) -0.0176(13) 0.0250(13) -0.0240(14)
Cl2 0.0257(13) 0.0307(15) 0.0270(13) 0.0022(11) 0.0110(11) -0.0014(11)
Cl3 0.0370(14) 0.0411(17) 0.0233(13) 0.0034(12) 0.0184(12) -0.0039(12)
Cl4 0.0172(12) 0.0285(15) 0.0500(16) -0.0029(12) 0.0116(12) 0.0002(11)
Cl5 0.0247(12) 0.0439(16) 0.0178(12) -0.0030(11) 0.0104(10) -0.0018(12)
Cl6 0.0220(12) 0.0312(15) 0.0221(12) -0.0009(11) 0.0146(10) -0.0010(11)
Cl7 0.0219(12) 0.0297(15) 0.0225(12) 0.0032(11) 0.0086(10) 0.0022(11)
Cl8 0.0279(13) 0.0358(16) 0.0229(12) -0.0048(11) 0.0155(11) -0.0098(11)
Cl9 0.0231(12) 0.0340(15) 0.0215(12) -0.0047(11) 0.0123(10) 0.0015(11)
Cl10 0.0178(12) 0.0201(14) 0.0565(17) -0.0075(12) 0.0146(12) -0.0030(10)
O1 0.016(3) 0.031(4) 0.013(3) 0.000(3) 0.008(3) 0.000(3)
C22A 0.064(13) 0.092(17) 0.041(13) 0.035(12) -0.028(12) -0.014(12)
C23A 0.056(13) 0.088(17) 0.043(13) 0.023(12) 0.005(11) -0.014(12)
C24A 0.12(3) 0.16(3) 0.08(2) 0.02(2) 0.03(2) 0.02(2)

loop_
_atom_type_symbol
_atom_type_description
_atom_type_scat_dispersion_real
_atom_type_scat_dispersion_imag
_atom_type_scat_source
C C 0.0033 0.0016 'International Tables Vol C Tables 4.2.6.8 and 6.1.1.4'
H H 0.0000 0.0000 'International Tables Vol C Tables 4.2.6.8 and 6.1.1.4'
Cl Cl 0.1484 0.1585 'International Tables Vol C Tables 4.2.6.8 and 6.1.1.4'
Cu Cu 0.3201 1.2651 'International Tables Vol C Tables 4.2.6.8 and 6.1.1.4'
N N 0.0061 0.0033 'International Tables Vol C Tables 4.2.6.8 and 6.1.1.4'
O O 0.0106 0.0060 'International Tables Vol C Tables 4.2.6.8 and 6.1.1.4'

loop_
_geom_angle_atom_site_label_1
_geom_angle_atom_site_label_2
_geom_angle_atom_site_label_3
_geom_angle
C1 N1 C3 108.8(9)
C1 N1 C4 125.9(9)
C3 N1 C4 125.2(9)
C1 N2 C2 107.5(9)
C1 N2 C5 125.3(10)
C2 N2 C5 127.0(10)
N2 C1 N1 108.8(10)
N2 C1 H1A 125.6
N1 C1 H1A 125.6
C3 C2 N2 108.5(10)
C3 C2 H2A 125.7
N2 C2 H2A 125.7
N1 C3 C2 106.3(10)
N1 C3 H3A 126.8
C2 C3 H3A 126.8
N1 C4 H4A 109.5
N1 C4 H4B 109.5
H4A C4 H4B 109.5
N1 C4 H4C 109.5
H4A C4 H4C 109.5
H4B C4 H4C 109.5
N2 C5 C6 110.9(9)
N2 C5 H5A 109.5
C6 C5 H5A 109.5
N2 C5 H5B 109.5
C6 C5 H5B 109.5
H5A C5 H5B 108.1
C7A C6 C7 94.1(15)
C7A C6 C5 129.3(19)
C7 C6 C5 113.6(6)
C7A C6 H6A 20.8
C7 C6 H6A 108.8
C5 C6 H6A 108.8
C7A C6 H6B 100.0
C7 C6 H6B 108.8
C5 C6 H6B 108.8
H6A C6 H6B 107.7
C7A C6 H6C 104.5
C7 C6 H6C 108.6
C5 C6 H6C 105.2
H6A C6 H6C 111.7
H6B C6 H6C 4.5
C7A C6 H6D 105.1
C7 C6 H6D 11.0
C5 C6 H6D 104.9
H6A C6 H6D 119.2
H6B C6 H6D 107.0
H6C C6 H6D 105.9
C6 C7 C8 117.3(11)
C6 C7 H6D 20.3
C8 C7 H6D 135.7
C6 C7 H7A 108.0
C8 C7 H7A 108.0
H6D C7 H7A 103.5
C6 C7 H7B 108.0
C8 C7 H7B 107.8
H6D C7 H7B 91.2
H7A C7 H7B 107.2
C7 C8 H8A 109.5
C7 C8 H8B 109.5
H8A C8 H8B 109.5
C7 C8 H8C 109.5
H8A C8 H8C 109.5
H8B C8 H8C 109.5
C6 C7A C8A 115(3)
C6 C7A H7AA 108.6
C8A C7A H7AA 108.6
C6 C7A H7AB 108.6
C8A C7A H7AB 108.6
H7AA C7A H7AB 107.6
C7A C8A H8AA 109.5
C7A C8A H8AB 109.5
H8AA C8A H8AB 109.5
C7A C8A H8AC 109.5
H8AA C8A H8AC 109.5
H8AB C8A H8AC 109.5
C9 N3 C10 108.1(8)
C9 N3 C12 125.1(8)
C10 N3 C12 126.7(8)
C9 N4 C11 109.7(8)
C9 N4 C13 124.4(8)
C11 N4 C13 125.9(9)
N4 C9 N3 107.5(8)
N4 C9 H9A 126.2
N3 C9 H9A 126.2
C11 C10 N3 107.9(8)
C11 C10 H10A 126.1
N3 C10 H10A 126.1
C10 C11 N4 106.8(9)
C10 C11 H11A 126.6
N4 C11 H11A 126.6
N3 C12 H12A 109.5
N3 C12 H12B 109.5
H12A C12 H12B 109.5
N3 C12 H12C 109.5
H12A C12 H12C 109.5
H12B C12 H12C 109.5
N4 C13 C14 112.4(8)
N4 C13 H13A 109.1
C14 C13 H13A 109.1
N4 C13 H13B 109.1
C14 C13 H13B 109.1
H13A C13 H13B 107.9
C13 C14 C15 112.5(10)
C13 C14 H14A 109.1
C15 C14 H14A 109.1
C13 C14 H14B 109.1
C15 C14 H14B 109.1
H14A C14 H14B 107.8
C16A C15 C14 114.1(11)
C16A C15 C16 51.7(11)
C14 C15 C16 111.1(14)
C16A C15 H15A 59.7
C14 C15 H15A 109.4
C16 C15 H15A 109.4
C16A C15 H15B 136.4
C14 C15 H15B 109.4
C16 C15 H15B 109.4
H15A C15 H15B 108.0
C16A C15 H15C 109.0
C14 C15 H15C 109.0
C16 C15 H15C 61.3
H15A C15 H15C 141.0
H15B C15 H15C 51.9
C16A C15 H15D 108.6
C14 C15 H15D 108.4
C16 C15 H15D 140.4
H15A C15 H15D 53.2
H15B C15 H15D 58.0
H15C C15 H15D 107.6
C15 C16 H15C 38.3
C15 C16 H16A 109.5
H15C C16 H16A 98.8
C15 C16 H16B 109.5
H15C C16 H16B 79.6
H16A C16 H16B 109.5
C15 C16 H16C 109.5
H15C C16 H16C 144.4
H16A C16 H16C 109.5
H16B C16 H16C 109.5
C15 C16A H16D 109.5
C15 C16A H16E 109.5
H16D C16A H16E 109.5
C15 C16A H16F 109.5
H16D C16A H16F 109.5
H16E C16A H16F 109.5
C17 N5 C18 113.5(11)
C17 N5 C20 114.7(7)
C18 N5 C20 131.7(14)
C17 N5 H20D 117.1
C18 N5 H20D 116.5
C20 N5 H20D 38.4
C17 N5 H20F 78.3
C18 N5 H20F 161.5
C20 N5 H20F 38.1
H20D N5 H20F 65.5
C17 N6 C19 104.1(11)
C17 N6 C21 124.5(7)
C19 N6 C21 130.7(14)
N5 C17 N6 106.4
N5 C17 H17A 126.8
N6 C17 H17A 126.8
C19 C18 N5 103.2(19)
C19 C18 H18A 128.4
N5 C18 H18A 128.4
C18 C19 N6 112.7(19)
C18 C19 H19A 123.7
N6 C19 H19A 123.7
N5A C20 N5 72.6(10)
N5A C20 H20A 55.8
N5 C20 H20A 109.5
N5A C20 H20B 84.4
N5 C20 H20B 109.5
H20A C20 H20B 109.5
N5A C20 H20C 163.4
N5 C20 H20C 109.5
H20A C20 H20C 109.5
H20B C20 H20C 109.5
N5A C20 H20D 109.2
N5 C20 H20D 68.2
H20A C20 H20D 85.9
H20B C20 H20D 163.9
H20C C20 H20D 58.8
N5A C20 H20E 110.3
N5 C20 H20E 177.0
H20A C20 H20E 72.0
H20B C20 H20E 72.1
H20C C20 H20E 67.5
H20D C20 H20E 109.5
N5A C20 H20F 109.0
N5 C20 H20F 70.0
H20A C20 H20F 162.2
H20B C20 H20F 56.4
H20C C20 H20F 86.8
H20D C20 H20F 109.5
H20E C20 H20F 109.5
N6 C21 C22 118.6(17)
N6 C21 H21A 107.7
C22 C21 H21A 107.7
N6 C21 H21B 107.7
C22 C21 H21B 107.7
H21A C21 H21B 107.1
C23 C22 C21 117(3)
C23 C22 H22A 108.1
C21 C22 H22A 108.1
C23 C22 H22B 108.1
C21 C22 H22B 108.1
H22A C22 H22B 107.3
C24 C23 C22 124(4)
C24 C23 H23A 106.2
C22 C23 H23A 106.2
C24 C23 H23B 106.2
C22 C23 H23B 106.2
H23A C23 H23B 106.4
C23 C24 H24A 109.5
C23 C24 H24B 109.5
H24A C24 H24B 109.5
C23 C24 H24C 109.5
H24A C24 H24C 109.5
H24B C24 H24C 109.5
C17A N5A C20 134.4(15)
C17A N5A C19A 105.9(16)
C20 N5A C19A 119.6(14)
C17A N6A C18A 109.0(17)
C17A N6A C21A 126(3)
C18A N6A C21A 124(3)
N5A C17A N6A 109.8(18)
N5A C17A H17B 125.1
N6A C17A H17B 125.1
C19A C18A N6A 106.1(18)
C19A C18A H18B 127.0
N6A C18A H18B 127.0
C18A C19A N5A 109.0(17)
C18A C19A H19B 125.5
N5A C19A H19B 125.5
N6A C21A C22A 110(2)
N6A C21A H21C 109.6
C22A C21A H21C 109.6
N6A C21A H21D 109.6
C22A C21A H21D 109.6
H21C C21A H21D 108.1
C25 N7 C26 107.7(15)
C25 N7 C28 126.4(11)
C26 N7 C28 125.7(15)
C25 N8 C27 104.8(14)
C25 N8 C29 127.1(11)
C27 N8 C29 127.9(13)
N8 C25 N7 110.5(12)
N8 C25 H25A 124.7
N7 C25 H25A 124.7
C27 C26 N7 107.6(15)
C27 C26 H26A 126.2
N7 C26 H26A 126.2
C26 C27 N8 109.3(13)
C26 C27 H27A 125.4
N8 C27 H27A 125.4
N7 C28 H28A 109.5
N7 C28 H28B 109.5
H28A C28 H28B 109.5
N7 C28 H28C 109.5
H28A C28 H28C 109.5
H28B C28 H28C 109.5
C30A C29 N8 103(2)
C30A C29 C30 65(2)
N8 C29 C30 112.3(11)
C30A C29 H29A 51.5
N8 C29 H29A 109.1
C30 C29 H29A 109.1
C30A C29 H29B 146.7
N8 C29 H29B 109.1
C30 C29 H29B 109.1
H29A C29 H29B 107.9
C30A C29 H29C 110.9
N8 C29 H29C 111.3
C30 C29 H29C 47.1
H29A C29 H29C 138.8
H29B C29 H29C 65.3
C30A C29 H29D 112.3
N8 C29 H29D 110.3
C30 C29 H29D 136.7
H29A C29 H29D 62.3
H29B C29 H29D 47.8
H29C C29 H29D 109.0
C31 C30 C29 116.2(15)
C31 C30 H29C 103.4
C29 C30 H29C 34.8
C31 C30 H30A 108.2
C29 C30 H30A 108.2
H29C C30 H30A 140.8
C31 C30 H30B 108.2
C29 C30 H30B 108.2
H29C C30 H30B 83.4
H30A C30 H30B 107.4
C32 C31 C30 111.6(17)
C32 C31 H31A 109.3
C30 C31 H31A 109.3
C32 C31 H31B 109.3
C30 C31 H31B 109.3
H31A C31 H31B 108.0
C31 C32 H32A 109.5
C31 C32 H32B 109.5
H32A C32 H32B 109.5
C31 C32 H32C 109.5
H32A C32 H32C 109.5
H32B C32 H32C 109.5
C29 C30A C31A 102(3)
C29 C30A H30C 111.3
C31A C30A H30C 111.3
C29 C30A H30D 111.3
C31A C30A H30D 111.3
H30C C30A H30D 109.2
C32A C31A C30A 108(3)
C32A C31A H31C 110.2
C30A C31A H31C 110.2
C32A C31A H31D 110.2
C30A C31A H31D 110.2
H31C C31A H31D 108.5
C31A C32A H32D 109.5
C31A C32A H32E 109.5
H32D C32A H32E 109.5
C31A C32A H32F 109.5
H32D C32A H32F 109.5
H32E C32A H32F 109.5
O1 Cu1 Cl1 176.6(2)
O1 Cu1 Cl8 86.55(19)
Cl1 Cu1 Cl8 93.28(10)
O1 Cu1 Cl5 84.3(2)
Cl1 Cu1 Cl5 98.46(10)
Cl8 Cu1 Cl5 127.98(10)
O1 Cu1 Cl9 81.81(18)
Cl1 Cu1 Cl9 95.39(10)
Cl8 Cu1 Cl9 120.82(10)
Cl5 Cu1 Cl9 108.29(9)
O1 Cu2 Cl2 176.49(19)
O1 Cu2 Cl6 84.99(18)
Cl2 Cu2 Cl6 96.72(9)
O1 Cu2 Cl5 84.41(18)
Cl2 Cu2 Cl5 97.40(10)
Cl6 Cu2 Cl5 118.72(9)
O1 Cu2 Cl10 83.14(18)
Cl2 Cu2 Cl10 93.35(9)
Cl6 Cu2 Cl10 118.71(9)
Cl5 Cu2 Cl10 119.52(10)
O1 Cu3 Cl3 179.7(2)
O1 Cu3 Cl7 85.96(18)
Cl3 Cu3 Cl7 93.89(9)
O1 Cu3 Cl8 83.96(19)
Cl3 Cu3 Cl8 95.95(10)
Cl7 Cu3 Cl8 122.95(10)
O1 Cu3 Cl6 82.23(19)
Cl3 Cu3 Cl6 98.02(10)
Cl7 Cu3 Cl6 133.02(10)
Cl8 Cu3 Cl6 100.80(9)
O1 Cu4 Cl4 178.6(2)
O1 Cu4 Cl9 85.50(19)
Cl4 Cu4 Cl9 95.93(10)
O1 Cu4 Cl10 85.1(2)
Cl4 Cu4 Cl10 93.71(9)
Cl9 Cu4 Cl10 135.56(10)
O1 Cu4 Cl7 82.82(18)
Cl4 Cu4 Cl7 96.79(10)
Cl9 Cu4 Cl7 113.16(10)
Cl10 Cu4 Cl7 108.55(10)
Cu2 Cl5 Cu1 80.93(8)
Cu2 Cl6 Cu3 81.10(8)
Cu3 Cl7 Cu4 80.79(8)
Cu1 Cl8 Cu3 81.10(8)
Cu4 Cl9 Cu1 80.81(8)
Cu4 Cl10 Cu2 80.33(8)
Cu4 O1 Cu2 109.0(3)
Cu4 O1 Cu1 111.7(3)
Cu2 O1 Cu1 107.7(3)
Cu4 O1 Cu3 110.4(3)
Cu2 O1 Cu3 109.8(3)
Cu1 O1 Cu3 108.2(3)
C21A C22A C23A 108(3)
C21A C22A H22C 110.1
C23A C22A H22C 110.1
C21A C22A H22D 110.1
C23A C22A H22D 110.1
H22C C22A H22D 108.4
C24A C23A C22A 114(3)
C24A C23A H23C 108.8
C22A C23A H23C 108.8
C24A C23A H23D 108.8
C22A C23A H23D 108.8
H23C C23A H23D 107.7
C23A C24A H24D 109.5
C23A C24A H24E 109.5
H24D C24A H24E 109.5
C23A C24A H24F 109.5
H24D C24A H24F 109.5
H24E C24A H24F 109.5

loop_
_geom_bond_atom_site_label_1
_geom_bond_atom_site_label_2
_geom_bond_distance
N1 C1 1.334(13)
N1 C3 1.346(13)
N1 C4 1.463(14)
N2 C1 1.319(14)
N2 C2 1.354(13)
N2 C5 1.470(13)
C1 H1A 0.9500
C2 C3 1.349(14)
C2 H2A 0.9500
C3 H3A 0.9500
C4 H4A 0.9800
C4 H4B 0.9800
C4 H4C 0.9800
C5 C6 1.495(15)
C5 H5A 0.9900
C5 H5B 0.9900
C6 C7A 1.23(3)
C6 C7 1.4833
C6 H6A 0.9900
C6 H6B 0.9900
C6 H6C 0.9900
C6 H6D 0.9900
C7 C8 1.55(2)
C7 H6D 0.5455
C7 H7A 0.9901
C7 H7B 0.9901
C8 H8A 0.9800
C8 H8B 0.9800
C8 H8C 0.9800
C7A C8A 1.55(4)
C7A H7AA 0.9900
C7A H7AB 0.9900
C8A H8AA 0.9800
C8A H8AB 0.9800
C8A H8AC 0.9800
N3 C9 1.346(12)
N3 C10 1.390(12)
N3 C12 1.467(12)
N4 C9 1.327(13)
N4 C11 1.382(11)
N4 C13 1.460(12)
C9 H9A 0.9500
C10 C11 1.330(14)
C10 H10A 0.9500
C11 H11A 0.9500
C12 H12A 0.9800
C12 H12B 0.9800
C12 H12C 0.9800
C13 C14 1.508(15)
C13 H13A 0.9900
C13 H13B 0.9900
C14 C15 1.520(16)
C14 H14A 0.9900
C14 H14B 0.9900
C15 C16A 1.482(17)
C15 C16 1.58(3)
C15 H15A 0.9900
C15 H15B 0.9900
C15 H15C 0.9900
C15 H15D 0.9900
C16 H15C 1.4030
C16 H16A 0.9800
C16 H16B 0.9800
C16 H16C 0.9800
C16A H16D 0.9800
C16A H16E 0.9800
C16A H16F 0.9800
N5 C17 1.2800
N5 C18 1.36(2)
N5 C20 1.510(16)
N5 H20D 1.4638
N5 H20F 1.4925
N6 C17 1.3719
N6 C19 1.37(3)
N6 C21 1.453(16)
C17 H17A 0.9500
C18 C19 1.28(3)
C18 H18A 0.9500
C19 H19A 0.9500
C20 N5A 1.367(18)
C20 H20A 0.9800
C20 H20B 0.9800
C20 H20C 0.9800
C20 H20D 0.9799
C20 H20E 0.9801
C20 H20F 0.9798
C21 C22 1.50(2)
C21 H21A 0.9900
C21 H21B 0.9900
C22 C23 1.50(2)
C22 H22A 0.9900
C22 H22B 0.9900
C23 C24 1.49(2)
C23 H23A 0.9900
C23 H23B 0.9900
C24 H24A 0.9800
C24 H24B 0.9800
C24 H24C 0.9800
N5A C17A 1.30(2)
N5A C19A 1.40(2)
N6A C17A 1.33(3)
N6A C18A 1.36(3)
N6A C21A 1.49(3)
C17A H17B 0.9500
C18A C19A 1.32(3)
C18A H18B 0.9500
C19A H19B 0.9500
C21A C22A 1.49(2)
C21A H21C 0.9900
C21A H21D 0.9900
N7 C25 1.329(18)
N7 C26 1.367(16)
N7 C28 1.41(2)
N8 C25 1.320(18)
N8 C27 1.410(17)
N8 C29 1.474(19)
C25 H25A 0.9500
C26 C27 1.30(2)
C26 H26A 0.9500
C27 H27A 0.9500
C28 H28A 0.9800
C28 H28B 0.9800
C28 H28C 0.9800
C29 C30A 1.21(3)
C29 C30 1.72(2)
C29 H29A 0.9900
C29 H29B 0.9900
C29 H29C 0.9900
C29 H29D 0.9898
C30 C31 1.51(3)
C30 H29C 1.2701
C30 H30A 0.9900
C30 H30B 0.9900
C31 C32 1.51(3)
C31 H31A 0.9900
C31 H31B 0.9900
C32 H32A 0.9800
C32 H32B 0.9800
C32 H32C 0.9800
C30A C31A 1.54(5)
C30A H30C 0.9900
C30A H30D 0.9900
C31A C32A 1.45(5)
C31A H31C 0.9900
C31A H31D 0.9900
C32A H32D 0.9800
C32A H32E 0.9800
C32A H32F 0.9800
Cu1 O1 1.919(6)
Cu1 Cl1 2.235(3)
Cu1 Cl8 2.362(3)
Cu1 Cl5 2.388(3)
Cu1 Cl9 2.510(3)
Cu2 O1 1.917(6)
Cu2 Cl2 2.242(3)
Cu2 Cl6 2.382(2)
Cu2 Cl5 2.386(3)
Cu2 Cl10 2.452(3)
Cu3 O1 1.937(6)
Cu3 Cl3 2.222(3)
Cu3 Cl7 2.372(2)
Cu3 Cl8 2.441(3)
Cu3 Cl6 2.468(3)
Cu4 O1 1.913(6)
Cu4 Cl4 2.241(3)
Cu4 Cl9 2.380(3)
Cu4 Cl10 2.383(3)
Cu4 Cl7 2.503(3)
C22A C23A 1.51(2)
C22A H22C 0.9900
C22A H22D 0.9900
C23A C24A 1.49(2)
C23A H23C 0.9900
C23A H23D 0.9900
C24A H24D 0.9800
C24A H24E 0.9800
C24A H24F 0.9800

loop_
_geom_torsion_atom_site_label_1
_geom_torsion_atom_site_label_2
_geom_torsion_atom_site_label_3
_geom_torsion_atom_site_label_4
_geom_torsion
C2 N2 C1 N1 0.6(12)
C5 N2 C1 N1 -174.0(9)
C3 N1 C1 N2 -0.6(12)
C4 N1 C1 N2 -178.9(10)
C1 N2 C2 C3 -0.3(12)
C5 N2 C2 C3 174.1(10)
C1 N1 C3 C2 0.4(12)
C4 N1 C3 C2 178.7(10)
N2 C2 C3 N1 0.0(12)
C1 N2 C5 C6 85.1(14)
C2 N2 C5 C6 -88.4(13)
N2 C5 C6 C7A -54(3)
N2 C5 C6 C7 -171.3(7)
C7A C6 C7 C8 27(2)
C5 C6 C7 C8 163.2(17)
C7 C6 C7A C8A -63(3)
C5 C6 C7A C8A 171.5(19)
C11 N4 C9 N3 -0.3(10)
C13 N4 C9 N3 -179.6(8)
C10 N3 C9 N4 -0.1(10)
C12 N3 C9 N4 -176.8(8)
C9 N3 C10 C11 0.5(11)
C12 N3 C10 C11 177.0(9)
N3 C10 C11 N4 -0.6(11)
C9 N4 C11 C10 0.6(11)
C13 N4 C11 C10 179.9(9)
C9 N4 C13 C14 86.2(12)
C11 N4 C13 C14 -93.1(11)
N4 C13 C14 C15 178.0(10)
C13 C14 C15 C16A 139.0(13)
C13 C14 C15 C16 -164.7(14)
C18 N5 C17 N6 -0.1(11)
C20 N5 C17 N6 -176.8(6)
C19 N6 C17 N5 -0.9(10)
C21 N6 C17 N5 -171.8(7)
C17 N5 C18 C19 1.1(18)
C20 N5 C18 C19 177.1(14)
N5 C18 C19 N6 -2(2)
C17 N6 C19 C18 1.6(19)
C21 N6 C19 C18 171.8(15)
C17 N5 C20 N5A 137.1(7)
C18 N5 C20 N5A -38.9(17)
C17 N6 C21 C22 76(2)
C19 N6 C21 C22 -93(2)
N6 C21 C22 C23 58(4)
C21 C22 C23 C24 177(3)
N5 C20 N5A C17A -121(2)
N5 C20 N5A C19A 59.6(16)
C20 N5A C17A N6A -176.1(17)
C19A N5A C17A N6A 4(2)
C18A N6A C17A N5A -4(2)
C21A N6A C17A N5A -176(2)
C17A N6A C18A C19A 2(2)
C21A N6A C18A C19A 175(2)
N6A C18A C19A N5A 0(2)
C17A N5A C19A C18A -3(2)
C20 N5A C19A C18A 177.4(16)
C17A N6A C21A C22A -88(4)
C18A N6A C21A C22A 101(3)
C27 N8 C25 N7 -0.2(13)
C29 N8 C25 N7 176.8(12)
C26 N7 C25 N8 0.1(13)
C28 N7 C25 N8 -176.2(12)
C25 N7 C26 C27 0.1(15)
C28 N7 C26 C27 176.4(13)
N7 C26 C27 N8 -0.3(16)
C25 N8 C27 C26 0.3(15)
C29 N8 C27 C26 -176.7(13)
C25 N8 C29 C30A -125(2)
C27 N8 C29 C30A 51(2)
C25 N8 C29 C30 -57.5(17)
C27 N8 C29 C30 118.8(14)
C30A C29 C30 C31 -92(2)
N8 C29 C30 C31 174.1(14)
C29 C30 C31 C32 -170.5(15)
N8 C29 C30A C31A -162(2)
C30 C29 C30A C31A 89(3)
C29 C30A C31A C32A -55(4)
O1 Cu2 Cl5 Cu1 10.81(18)
Cl2 Cu2 Cl5 Cu1 -172.22(9)
Cl6 Cu2 Cl5 Cu1 -70.35(11)
Cl10 Cu2 Cl5 Cu1 89.66(11)
O1 Cu1 Cl5 Cu2 -10.80(18)
Cl1 Cu1 Cl5 Cu2 171.22(9)
Cl8 Cu1 Cl5 Cu2 70.29(12)
Cl9 Cu1 Cl5 Cu2 -90.20(9)
O1 Cu2 Cl6 Cu3 8.98(17)
Cl2 Cu2 Cl6 Cu3 -167.94(8)
Cl5 Cu2 Cl6 Cu3 89.80(10)
Cl10 Cu2 Cl6 Cu3 -70.37(11)
O1 Cu3 Cl6 Cu2 -8.94(18)
Cl3 Cu3 Cl6 Cu2 171.10(9)
Cl7 Cu3 Cl6 Cu2 68.09(12)
Cl8 Cu3 Cl6 Cu2 -91.23(8)
O1 Cu3 Cl7 Cu4 1.8(2)
Cl3 Cu3 Cl7 Cu4 -178.37(10)
Cl8 Cu3 Cl7 Cu4 81.96(11)
Cl6 Cu3 Cl7 Cu4 -73.62(12)
O1 Cu4 Cl7 Cu3 -1.9(2)
Cl4 Cu4 Cl7 Cu3 176.74(9)
Cl9 Cu4 Cl7 Cu3 -83.82(10)
Cl10 Cu4 Cl7 Cu3 80.50(9)
O1 Cu1 Cl8 Cu3 -3.00(18)
Cl1 Cu1 Cl8 Cu3 173.60(10)
Cl5 Cu1 Cl8 Cu3 -83.01(11)
Cl9 Cu1 Cl8 Cu3 75.33(11)
O1 Cu3 Cl8 Cu1 2.98(18)
Cl3 Cu3 Cl8 Cu1 -176.78(10)
Cl7 Cu3 Cl8 Cu1 -78.22(11)
Cl6 Cu3 Cl8 Cu1 83.86(9)
O1 Cu4 Cl9 Cu1 2.83(19)
Cl4 Cu4 Cl9 Cu1 -176.96(9)
Cl10 Cu4 Cl9 Cu1 -75.49(13)
Cl7 Cu4 Cl9 Cu1 83.03(9)
O1 Cu1 Cl9 Cu4 -2.84(19)
Cl1 Cu1 Cl9 Cu4 179.10(10)
Cl8 Cu1 Cl9 Cu4 -83.82(11)
Cl5 Cu1 Cl9 Cu4 78.33(9)
O1 Cu4 Cl10 Cu2 -10.20(18)
Cl4 Cu4 Cl10 Cu2 170.63(10)
Cl9 Cu4 Cl10 Cu2 68.27(14)
Cl7 Cu4 Cl10 Cu2 -90.93(9)
O1 Cu2 Cl10 Cu4 10.22(18)
Cl2 Cu2 Cl10 Cu4 -169.81(9)
Cl6 Cu2 Cl10 Cu4 90.65(11)
Cl5 Cu2 Cl10 Cu4 -69.36(12)
Cl4 Cu4 O1 Cu2 49(9)
Cl9 Cu4 O1 Cu2 -122.9(2)
Cl10 Cu4 O1 Cu2 13.7(2)
Cl7 Cu4 O1 Cu2 123.1(3)
Cl4 Cu4 O1 Cu1 168(8)
Cl9 Cu4 O1 Cu1 -3.9(3)
Cl10 Cu4 O1 Cu1 132.6(3)
Cl7 Cu4 O1 Cu1 -118.0(3)
Cl4 Cu4 O1 Cu3 -72(9)
Cl9 Cu4 O1 Cu3 116.5(3)
Cl10 Cu4 O1 Cu3 -107.0(3)
Cl7 Cu4 O1 Cu3 2.4(3)
Cl2 Cu2 O1 Cu4 -14(3)
Cl6 Cu2 O1 Cu4 -133.1(3)
Cl5 Cu2 O1 Cu4 107.4(2)
Cl10 Cu2 O1 Cu4 -13.3(2)
Cl2 Cu2 O1 Cu1 -135(3)
Cl6 Cu2 O1 Cu1 105.6(2)
Cl5 Cu2 O1 Cu1 -14.0(2)
Cl10 Cu2 O1 Cu1 -134.7(3)
Cl2 Cu2 O1 Cu3 107(3)
Cl6 Cu2 O1 Cu3 -12.1(2)
Cl5 Cu2 O1 Cu3 -131.6(3)
Cl10 Cu2 O1 Cu3 107.7(3)
Cl1 Cu1 O1 Cu4 38(4)
Cl8 Cu1 O1 Cu4 125.6(3)
Cl5 Cu1 O1 Cu4 -105.7(3)
Cl9 Cu1 O1 Cu4 3.8(3)
Cl1 Cu1 O1 Cu2 158(3)
Cl8 Cu1 O1 Cu2 -114.7(2)
Cl5 Cu1 O1 Cu2 14.0(2)
Cl9 Cu1 O1 Cu2 123.4(3)
Cl1 Cu1 O1 Cu3 -83(3)
Cl8 Cu1 O1 Cu3 3.9(2)
Cl5 Cu1 O1 Cu3 132.7(3)
Cl9 Cu1 O1 Cu3 -117.9(3)
Cl3 Cu3 O1 Cu4 -55(68)
Cl7 Cu3 O1 Cu4 -2.5(3)
Cl8 Cu3 O1 Cu4 -126.3(3)
Cl6 Cu3 O1 Cu4 131.9(3)
Cl3 Cu3 O1 Cu2 -175(100)
Cl7 Cu3 O1 Cu2 -122.7(3)
Cl8 Cu3 O1 Cu2 113.5(3)
Cl6 Cu3 O1 Cu2 11.7(2)
Cl3 Cu3 O1 Cu1 67(68)
Cl7 Cu3 O1 Cu1 120.0(3)
Cl8 Cu3 O1 Cu1 -3.8(2)
Cl6 Cu3 O1 Cu1 -105.6(3)
N6A C21A C22A C23A 177(3)
C21A C22A C23A C24A 86(4)
